data_7017328
loop_
_publ_author_name
'Zhang, Xiu-Mei'
'Wang, Kun'
'Wang, Yan-Qin'
'Gao, En-Qing'

_publ_section_title
;
 Isomorphous Co(ii) and Ni(ii) antiferromagnets based on mixed azide- and
 carboxylate-bridged chains: metamagnetism and single-chain dynamics.
;
_journal_issue 47
_journal_name_full 'Dalton transactions (Cambridge, England : 2003)'
_journal_page_first 12742
_journal_page_last 12749
_journal_paper_doi 10.1039/c1dt11068c
_journal_volume 40
_journal_year 2011
_chemical_formula_sum 'C12 H10 Co N4 O4'
_chemical_formula_weight 333.17
_chemical_name_systematic
;
?
;
_space_group_IT_number 14
_symmetry_cell_setting monoclinic
_symmetry_space_group_name_Hall '-P 2ybc'
_symmetry_space_group_name_H-M 'P 1 21/c 1'
_atom_sites_solution_hydrogens geom
_atom_sites_solution_primary direct
_atom_sites_solution_secondary difmap
_audit_creation_method SHELXL-97
_cell_angle_alpha 90.00
_cell_angle_beta 106.151(4)
_cell_angle_gamma 90.00
_cell_formula_units_Z 8
_cell_length_a 7.2227(7)
_cell_length_b 26.181(2)
_cell_length_c 14.2067(12)
_cell_measurement_reflns_used 3944
_cell_measurement_temperature 293(2)
_cell_measurement_theta_max 27.48
_cell_measurement_theta_min 2.77
_cell_volume 2580.4(4)
_computing_cell_refinement 'Bruker SMART'
_computing_data_collection 'Bruker SMART'
_computing_data_reduction 'Bruker SAINT'
_computing_molecular_graphics 'Bruker SHELXTL'
_computing_publication_material 'Bruker SHELXTL'
_computing_structure_refinement 'Bruker SHELXTL'
_computing_structure_solution 'Bruker SHELXTL'
_diffrn_ambient_temperature 293(2)
_diffrn_measured_fraction_theta_full 0.991
_diffrn_measured_fraction_theta_max 0.991
_diffrn_measurement_device_type 'CCD area detector'
_diffrn_measurement_method 'phi and omega scans'
_diffrn_radiation_monochromator graphite
_diffrn_radiation_source 'fine-focus sealed tube'
_diffrn_radiation_type MoK\a
_diffrn_radiation_wavelength 0.71073
_diffrn_reflns_av_R_equivalents 0.0365
_diffrn_reflns_av_sigmaI/netI 0.0441
_diffrn_reflns_limit_h_max 8
_diffrn_reflns_limit_h_min -7
_diffrn_reflns_limit_k_max 27
_diffrn_reflns_limit_k_min -32
_diffrn_reflns_limit_l_max 17
_diffrn_reflns_limit_l_min -13
_diffrn_reflns_number 14385
_diffrn_reflns_theta_full 26.01
_diffrn_reflns_theta_max 26.01
_diffrn_reflns_theta_min 2.16
_exptl_absorpt_coefficient_mu 1.353
_exptl_absorpt_correction_T_max 0.8766
_exptl_absorpt_correction_T_min 0.6871
_exptl_absorpt_correction_type multi-scan
_exptl_absorpt_process_details SADABS
_exptl_crystal_colour red
_exptl_crystal_density_diffrn 1.715
_exptl_crystal_density_method 'not measured'
_exptl_crystal_description block
_exptl_crystal_F_000 1352
_exptl_crystal_size_max 0.30
_exptl_crystal_size_mid 0.20
_exptl_crystal_size_min 0.10
_refine_diff_density_max 0.552
_refine_diff_density_min -0.319
_refine_diff_density_rms 0.075
_refine_ls_extinction_method none
_refine_ls_goodness_of_fit_ref 1.047
_refine_ls_hydrogen_treatment constr
_refine_ls_matrix_type full
_refine_ls_number_parameters 382
_refine_ls_number_reflns 5025
_refine_ls_number_restraints 0
_refine_ls_restrained_S_all 1.047
_refine_ls_R_factor_all 0.0533
_refine_ls_R_factor_gt 0.0348
_refine_ls_shift/su_max 0.001
_refine_ls_shift/su_mean 0.000
_refine_ls_structure_factor_coef Fsqd
_refine_ls_weighting_details 'calc w=1/[\s^2^(Fo^2^)+(0.0344P)^2^+0.6493P] where P=(Fo^2^+2Fc^2^)/3'
_refine_ls_weighting_scheme calc
_refine_ls_wR_factor_gt 0.0766
_refine_ls_wR_factor_ref 0.0856
_reflns_number_gt 3698
_reflns_number_total 5025
_reflns_threshold_expression >2sigma(I)
_cod_data_source_file c1dt11068c.txt
_cod_data_source_block 1
_cod_depositor_comments
;
The following automatic conversions were performed:

'_symmetry_cell_setting' value 'Monoclinic' changed to 'monoclinic'
according to /home/saulius/struct/CIF-dictionaries/cif_core.dic
dictionary named 'cif_core.dic' version 2.4.1 from 2010-06-29.

Automatic conversion script
Id: cif_fix_values 1715 2011-07-08 13:25:40Z adriana 
;
_cod_original_sg_symbol_H-M 'P2(1)/c '
_cod_database_code 7017328

loop_
_symmetry_equiv_pos_as_xyz
'x, y, z'
'-x, y+1/2, -z+1/2'
'-x, -y, -z'
'x, -y-1/2, z-1/2'

loop_
_atom_site_label
_atom_site_type_symbol
_atom_site_fract_x
_atom_site_fract_y
_atom_site_fract_z
_atom_site_U_iso_or_equiv
_atom_site_adp_type
_atom_site_occupancy
_atom_site_symmetry_multiplicity
_atom_site_calc_flag
_atom_site_refinement_flags
Co1 Co 0.66941(5) 0.001553(12) 0.77120(2) 0.02059(10) Uani 1 1 d .
Co2 Co 0.5000 0.0000 1.0000 0.01842(12) Uani 1 2 d S
Co3 Co 0.5000 0.0000 0.5000 0.02256(13) Uani 1 2 d S
C1 C 0.6913(4) -0.08824(9) 0.91140(19) 0.0236(6) Uani 1 1 d .
C2 C 0.7281(4) -0.14442(9) 0.93230(19) 0.0232(6) Uani 1 1 d .
C3 C 0.6934(4) -0.17980(10) 0.8561(2) 0.0317(7) Uani 1 1 d .
H3A H 0.6561 -0.1685 0.7915 0.038 Uiso 1 1 calc R
C4 C 0.7137(5) -0.23127(10) 0.8753(2) 0.0333(7) Uani 1 1 d .
H4A H 0.6882 -0.2542 0.8232 0.040 Uiso 1 1 calc R
C5 C 0.7713(4) -0.25004(9) 0.9708(2) 0.0265(6) Uani 1 1 d .
C6 C 0.8125(4) -0.21445(10) 1.0466(2) 0.0330(7) Uani 1 1 d .
H6A H 0.8557 -0.2257 1.1111 0.040 Uiso 1 1 calc R
C7 C 0.7903(4) -0.16242(10) 1.0275(2) 0.0328(7) Uani 1 1 d .
H7A H 0.8175 -0.1394 1.0794 0.039 Uiso 1 1 calc R
C8 C 0.7801(4) -0.30588(9) 0.9899(2) 0.0257(6) Uani 1 1 d .
C9 C 0.8066(4) -0.34102(10) 0.9211(2) 0.0322(7) Uani 1 1 d .
H9A H 0.8264 -0.3292 0.8629 0.039 Uiso 1 1 calc R
C10 C 0.8042(4) -0.39242(10) 0.9372(2) 0.0318(7) Uani 1 1 d .
H10A H 0.8234 -0.4150 0.8903 0.038 Uiso 1 1 calc R
C11 C 0.7522(4) -0.37861(10) 1.0899(2) 0.0314(7) Uani 1 1 d .
H11A H 0.7346 -0.3915 1.1478 0.038 Uiso 1 1 calc R
C12 C 0.7556(5) -0.32665(10) 1.0755(2) 0.0328(7) Uani 1 1 d .
H12A H 0.7411 -0.3048 1.1246 0.039 Uiso 1 1 calc R
C13 C 0.6720(4) 0.09071(9) 0.63939(19) 0.0224(6) Uani 1 1 d .
C14 C 0.7144(4) 0.14667(9) 0.63043(19) 0.0236(6) Uani 1 1 d .
C15 C 0.7205(4) 0.16643(9) 0.5415(2) 0.0296(7) Uani 1 1 d .
H15A H 0.7075 0.1447 0.4882 0.036 Uiso 1 1 calc R
C16 C 0.7460(4) 0.21824(9) 0.5307(2) 0.0298(7) Uani 1 1 d .
H16A H 0.7504 0.2308 0.4702 0.036 Uiso 1 1 calc R
C17 C 0.7649(4) 0.25192(9) 0.6083(2) 0.0255(6) Uani 1 1 d .
C18 C 0.7659(5) 0.23114(10) 0.6987(2) 0.0394(8) Uani 1 1 d .
H18A H 0.7833 0.2525 0.7527 0.047 Uiso 1 1 calc R
C19 C 0.7415(5) 0.17945(10) 0.7096(2) 0.0384(8) Uani 1 1 d .
H19A H 0.7433 0.1665 0.7708 0.046 Uiso 1 1 calc R
C20 C 0.7745(4) 0.30777(9) 0.59368(19) 0.0242(6) Uani 1 1 d .
C21 C 0.7139(5) 0.32881(10) 0.5006(2) 0.0333(7) Uani 1 1 d .
H21A H 0.6716 0.3073 0.4468 0.040 Uiso 1 1 calc R
C22 C 0.7146(5) 0.38064(10) 0.4859(2) 0.0325(7) Uani 1 1 d .
H22A H 0.6740 0.3940 0.4229 0.039 Uiso 1 1 calc R
C23 C 0.8354(4) 0.39379(10) 0.6541(2) 0.0300(7) Uani 1 1 d .
H23A H 0.8775 0.4161 0.7066 0.036 Uiso 1 1 calc R
C24 C 0.8364(5) 0.34212(10) 0.6702(2) 0.0320(7) Uani 1 1 d .
H24A H 0.8796 0.3298 0.7340 0.038 Uiso 1 1 calc R
O1 O 0.6919(3) -0.07279(6) 0.82814(13) 0.0321(5) Uani 1 1 d .
O2 O 0.6602(3) -0.06259(6) 0.98027(13) 0.0298(5) Uani 1 1 d .
O3 O 0.7690(3) -0.46110(6) 1.03192(13) 0.0293(4) Uani 1 1 d .
O4 O 0.6566(3) 0.07564(6) 0.72005(13) 0.0283(4) Uani 1 1 d .
O5 O 0.6530(3) 0.06443(6) 0.56329(13) 0.0303(5) Uani 1 1 d .
O6 O 0.7700(3) 0.46294(6) 0.54890(12) 0.0234(4) Uani 1 1 d .
O7 O 0.8970(3) 0.02622(7) 0.88999(13) 0.0308(5) Uani 1 1 d .
H7B H 1.0030 0.0106 0.8972 0.046 Uiso 1 1 d R
H7C H 0.8660 0.0269 0.9484 0.046 Uiso 1 1 d R
O8 O 0.9139(3) -0.01289(7) 0.71623(13) 0.0315(5) Uani 1 1 d .
H8B H 0.9911 0.0120 0.7215 0.047 Uiso 1 1 d R
H8C H 0.8633 -0.0176 0.6548 0.047 Uiso 1 1 d R
N1 N 0.7745(3) -0.41055(8) 1.02001(16) 0.0252(5) Uani 1 1 d .
N2 N 0.7744(3) 0.41192(7) 0.56330(15) 0.0224(5) Uani 1 1 d .
N3 N 0.4698(3) 0.02321(8) 0.85272(15) 0.0238(5) Uani 1 1 d .
N4 N 0.3313(4) 0.04830(8) 0.81260(16) 0.0275(5) Uani 1 1 d .
N5 N 0.1980(4) 0.07252(11) 0.77464(18) 0.0454(7) Uani 1 1 d .
N6 N 0.4715(4) -0.02404(8) 0.63990(16) 0.0288(5) Uani 1 1 d .
N7 N 0.3545(4) -0.05646(9) 0.64225(16) 0.0331(6) Uani 1 1 d .
N8 N 0.2443(5) -0.08790(12) 0.6447(2) 0.0654(10) Uani 1 1 d .

loop_
_atom_site_aniso_label
_atom_site_aniso_U_11
_atom_site_aniso_U_22
_atom_site_aniso_U_33
_atom_site_aniso_U_23
_atom_site_aniso_U_13
_atom_site_aniso_U_12
Co1 0.0321(2) 0.01430(18) 0.01591(19) 0.00148(14) 0.00764(15) 0.00103(15)
Co2 0.0279(3) 0.0126(2) 0.0158(3) 0.00099(19) 0.0077(2) 0.0009(2)
Co3 0.0394(3) 0.0119(2) 0.0163(3) 0.00046(19) 0.0076(2) -0.0008(2)
C1 0.0283(16) 0.0206(14) 0.0229(15) 0.0026(11) 0.0086(12) 0.0023(11)
C2 0.0308(16) 0.0157(13) 0.0259(15) 0.0039(11) 0.0125(12) 0.0027(11)
C3 0.050(2) 0.0213(14) 0.0257(16) 0.0017(12) 0.0142(14) 0.0018(13)
C4 0.054(2) 0.0194(14) 0.0296(17) -0.0020(12) 0.0165(15) 0.0009(13)
C5 0.0313(17) 0.0169(14) 0.0316(17) 0.0032(11) 0.0094(13) 0.0017(11)
C6 0.048(2) 0.0232(15) 0.0258(16) 0.0052(12) 0.0067(14) 0.0025(13)
C7 0.049(2) 0.0187(14) 0.0296(17) -0.0017(12) 0.0095(14) 0.0036(13)
C8 0.0312(16) 0.0170(13) 0.0279(16) 0.0027(11) 0.0064(12) -0.0007(11)
C9 0.050(2) 0.0220(14) 0.0280(16) 0.0077(12) 0.0169(14) 0.0029(13)
C10 0.050(2) 0.0223(14) 0.0259(16) 0.0001(12) 0.0156(14) 0.0007(13)
C11 0.055(2) 0.0183(14) 0.0234(16) 0.0014(11) 0.0156(14) 0.0000(13)
C12 0.048(2) 0.0238(15) 0.0287(17) -0.0031(12) 0.0147(14) -0.0011(13)
C13 0.0287(16) 0.0145(13) 0.0229(15) -0.0004(11) 0.0054(12) 0.0012(11)
C14 0.0308(16) 0.0162(13) 0.0224(15) 0.0014(11) 0.0048(12) -0.0018(11)
C15 0.047(2) 0.0177(13) 0.0254(16) -0.0020(11) 0.0119(14) -0.0016(12)
C16 0.051(2) 0.0180(14) 0.0242(16) 0.0026(11) 0.0164(14) -0.0041(13)
C17 0.0339(17) 0.0158(13) 0.0271(16) 0.0025(11) 0.0088(13) -0.0005(11)
C18 0.074(3) 0.0200(15) 0.0235(16) -0.0047(12) 0.0123(16) -0.0090(15)
C19 0.075(2) 0.0197(15) 0.0212(16) 0.0003(12) 0.0141(16) -0.0055(14)
C20 0.0301(16) 0.0165(13) 0.0263(15) 0.0017(11) 0.0082(12) -0.0012(11)
C21 0.053(2) 0.0184(14) 0.0263(16) -0.0033(12) 0.0068(14) -0.0012(13)
C22 0.054(2) 0.0213(14) 0.0200(15) 0.0008(12) 0.0059(14) 0.0020(13)
C23 0.048(2) 0.0196(14) 0.0204(15) -0.0016(11) 0.0059(14) -0.0031(12)
C24 0.055(2) 0.0181(14) 0.0193(15) 0.0042(11) 0.0051(14) -0.0025(13)
O1 0.0566(14) 0.0164(9) 0.0266(11) 0.0050(8) 0.0172(10) 0.0040(9)
O2 0.0456(13) 0.0188(10) 0.0266(11) 0.0014(8) 0.0125(9) 0.0077(9)
O3 0.0433(13) 0.0119(9) 0.0314(11) 0.0036(8) 0.0081(9) -0.0012(8)
O4 0.0488(13) 0.0151(9) 0.0227(11) 0.0035(8) 0.0128(9) -0.0004(8)
O5 0.0503(14) 0.0164(9) 0.0244(11) -0.0020(8) 0.0106(9) -0.0069(9)
O6 0.0322(11) 0.0102(8) 0.0279(10) 0.0019(7) 0.0083(8) 0.0000(8)
O7 0.0326(12) 0.0388(12) 0.0207(10) -0.0012(9) 0.0067(9) 0.0039(9)
O8 0.0417(13) 0.0310(10) 0.0225(11) -0.0012(8) 0.0101(9) 0.0015(9)
N1 0.0332(14) 0.0180(11) 0.0242(13) 0.0012(9) 0.0079(10) -0.0025(10)
N2 0.0305(13) 0.0130(11) 0.0236(13) 0.0010(9) 0.0074(10) 0.0012(9)
N3 0.0295(14) 0.0249(12) 0.0174(12) 0.0037(9) 0.0072(10) 0.0044(10)
N4 0.0369(15) 0.0287(13) 0.0200(13) 0.0007(10) 0.0133(11) -0.0029(12)
N5 0.0421(18) 0.0610(18) 0.0319(16) 0.0156(13) 0.0084(13) 0.0224(15)
N6 0.0422(16) 0.0238(12) 0.0199(13) 0.0015(9) 0.0080(11) -0.0071(11)
N7 0.0472(17) 0.0361(14) 0.0190(13) -0.0035(10) 0.0143(12) -0.0058(13)
N8 0.090(3) 0.072(2) 0.0476(19) -0.0234(16) 0.0419(18) -0.051(2)

loop_
_atom_type_symbol
_atom_type_description
_atom_type_scat_dispersion_real
_atom_type_scat_dispersion_imag
_atom_type_scat_source
C C 0.0033 0.0016 'International Tables Vol C Tables 4.2.6.8 and 6.1.1.4'
H H 0.0000 0.0000 'International Tables Vol C Tables 4.2.6.8 and 6.1.1.4'
Co Co 0.3494 0.9721 'International Tables Vol C Tables 4.2.6.8 and 6.1.1.4'
N N 0.0061 0.0033 'International Tables Vol C Tables 4.2.6.8 and 6.1.1.4'
O O 0.0106 0.0060 'International Tables Vol C Tables 4.2.6.8 and 6.1.1.4'

loop_
_geom_angle_atom_site_label_1
_geom_angle_atom_site_label_2
_geom_angle_atom_site_label_3
_geom_angle
_geom_angle_site_symmetry_1
_geom_angle_site_symmetry_3
O4 Co1 O1 177.62(8) . .
O4 Co1 O7 86.70(7) . .
O1 Co1 O7 90.92(8) . .
O4 Co1 N6 91.95(8) . .
O1 Co1 N6 90.40(8) . .
O7 Co1 N6 171.45(8) . .
O4 Co1 O8 89.91(7) . .
O1 Co1 O8 89.62(7) . .
O7 Co1 O8 78.94(7) . .
N6 Co1 O8 92.62(8) . .
O4 Co1 N3 88.33(8) . .
O1 Co1 N3 91.64(8) . .
O7 Co1 N3 88.76(8) . .
N6 Co1 N3 99.65(9) . .
O8 Co1 N3 167.66(8) . .
O2 Co2 O2 180.000(1) 3_657 .
O2 Co2 O6 95.25(7) 3_657 4_566
O2 Co2 O6 84.75(7) . 4_566
O2 Co2 O6 84.75(7) 3_657 2_646
O2 Co2 O6 95.25(7) . 2_646
O6 Co2 O6 180.00(9) 4_566 2_646
O2 Co2 N3 89.94(8) 3_657 .
O2 Co2 N3 90.06(8) . .
O6 Co2 N3 91.42(8) 4_566 .
O6 Co2 N3 88.58(8) 2_646 .
O2 Co2 N3 90.06(8) 3_657 3_657
O2 Co2 N3 89.94(8) . 3_657
O6 Co2 N3 88.58(8) 4_566 3_657
O6 Co2 N3 91.42(8) 2_646 3_657
N3 Co2 N3 180.000(1) . 3_657
O5 Co3 O5 180.00(5) . 3_656
O5 Co3 O3 92.74(7) . 2_656
O5 Co3 O3 87.26(7) 3_656 2_656
O5 Co3 O3 87.26(7) . 4
O5 Co3 O3 92.74(7) 3_656 4
O3 Co3 O3 180.00(8) 2_656 4
O5 Co3 N6 90.79(8) . .
O5 Co3 N6 89.21(8) 3_656 .
O3 Co3 N6 91.18(8) 2_656 .
O3 Co3 N6 88.82(8) 4 .
O5 Co3 N6 89.21(8) . 3_656
O5 Co3 N6 90.79(8) 3_656 3_656
O3 Co3 N6 88.82(8) 2_656 3_656
O3 Co3 N6 91.18(8) 4 3_656
N6 Co3 N6 180.0 . 3_656
O1 C1 O2 127.7(2) . .
O1 C1 C2 117.0(2) . .
O2 C1 C2 115.3(2) . .
C7 C2 C3 118.2(2) . .
C7 C2 C1 121.0(2) . .
C3 C2 C1 120.7(2) . .
C4 C3 C2 120.7(3) . .
C4 C3 H3A 119.6 . .
C2 C3 H3A 119.6 . .
C3 C4 C5 121.7(3) . .
C3 C4 H4A 119.1 . .
C5 C4 H4A 119.1 . .
C4 C5 C6 117.3(2) . .
C4 C5 C8 120.8(2) . .
C6 C5 C8 121.9(2) . .
C7 C6 C5 121.1(3) . .
C7 C6 H6A 119.4 . .
C5 C6 H6A 119.4 . .
C2 C7 C6 120.9(3) . .
C2 C7 H7A 119.6 . .
C6 C7 H7A 119.6 . .
C12 C8 C9 115.6(2) . .
C12 C8 C5 122.5(2) . .
C9 C8 C5 121.9(2) . .
C10 C9 C8 121.4(2) . .
C10 C9 H9A 119.3 . .
C8 C9 H9A 119.3 . .
N1 C10 C9 120.6(2) . .
N1 C10 H10A 119.7 . .
C9 C10 H10A 119.7 . .
N1 C11 C12 119.7(2) . .
N1 C11 H11A 120.1 . .
C12 C11 H11A 120.1 . .
C11 C12 C8 121.9(3) . .
C11 C12 H12A 119.0 . .
C8 C12 H12A 119.0 . .
O4 C13 O5 127.0(2) . .
O4 C13 C14 117.2(2) . .
O5 C13 C14 115.8(2) . .
C15 C14 C19 118.6(2) . .
C15 C14 C13 120.1(2) . .
C19 C14 C13 121.3(2) . .
C14 C15 C16 120.6(2) . .
C14 C15 H15A 119.7 . .
C16 C15 H15A 119.7 . .
C15 C16 C17 121.5(2) . .
C15 C16 H16A 119.3 . .
C17 C16 H16A 119.3 . .
C16 C17 C18 117.3(2) . .
C16 C17 C20 120.9(2) . .
C18 C17 C20 121.8(2) . .
C19 C18 C17 121.3(3) . .
C19 C18 H18A 119.4 . .
C17 C18 H18A 119.4 . .
C18 C19 C14 120.7(3) . .
C18 C19 H19A 119.6 . .
C14 C19 H19A 119.6 . .
C21 C20 C24 116.0(2) . .
C21 C20 C17 120.8(2) . .
C24 C20 C17 123.2(2) . .
C22 C21 C20 121.6(3) . .
C22 C21 H21A 119.2 . .
C20 C21 H21A 119.2 . .
N2 C22 C21 119.5(3) . .
N2 C22 H22A 120.2 . .
C21 C22 H22A 120.2 . .
N2 C23 C24 119.9(2) . .
N2 C23 H23A 120.0 . .
C24 C23 H23A 120.0 . .
C23 C24 C20 121.6(3) . .
C23 C24 H24A 119.2 . .
C20 C24 H24A 119.2 . .
C1 O1 Co1 130.12(16) . .
C1 O2 Co2 139.09(18) . .
N1 O3 Co3 120.29(16) . 2_646
C13 O4 Co1 127.92(16) . .
C13 O5 Co3 137.22(17) . .
N2 O6 Co2 118.94(14) . 2_656
Co1 O7 H7B 115.3 . .
Co1 O7 H7C 113.5 . .
H7B O7 H7C 109.8 . .
Co1 O8 H8B 114.7 . .
Co1 O8 H8C 103.5 . .
H8B O8 H8C 106.6 . .
O3 N1 C10 118.6(2) . .
O3 N1 C11 120.7(2) . .
C10 N1 C11 120.7(2) . .
C23 N2 C22 121.4(2) . .
C23 N2 O6 119.2(2) . .
C22 N2 O6 119.4(2) . .
N4 N3 Co2 117.80(17) . .
N4 N3 Co1 118.78(17) . .
Co2 N3 Co1 123.38(11) . .
N5 N4 N3 179.5(3) . .
N7 N6 Co1 120.34(18) . .
N7 N6 Co3 118.71(18) . .
Co1 N6 Co3 120.46(11) . .
N8 N7 N6 179.2(3) . .

loop_
_geom_bond_atom_site_label_1
_geom_bond_atom_site_label_2
_geom_bond_distance
_geom_bond_site_symmetry_2
Co1 O4 2.0643(16) .
Co1 O1 2.0966(17) .
Co1 O7 2.1033(19) .
Co1 N6 2.119(2) .
Co1 O8 2.1540(19) .
Co1 N3 2.161(2) .
Co2 O2 2.0697(17) 3_657
Co2 O2 2.0697(17) .
Co2 O6 2.1153(18) 4_566
Co2 O6 2.1153(18) 2_646
Co2 N3 2.131(2) .
Co2 N3 2.131(2) 3_657
Co3 O5 2.0792(17) .
Co3 O5 2.0792(17) 3_656
Co3 O3 2.1280(19) 2_656
Co3 O3 2.1280(19) 4
Co3 N6 2.149(2) .
Co3 N6 2.149(2) 3_656
C1 O1 1.251(3) .
C1 O2 1.257(3) .
C1 C2 1.509(3) .
C2 C7 1.384(4) .
C2 C3 1.394(4) .
C3 C4 1.375(3) .
C3 H3A 0.9300 .
C4 C5 1.393(4) .
C4 H4A 0.9300 .
C5 C6 1.392(4) .
C5 C8 1.485(3) .
C6 C7 1.389(4) .
C6 H6A 0.9300 .
C7 H7A 0.9300 .
C8 C12 1.388(4) .
C8 C9 1.394(4) .
C9 C10 1.366(3) .
C9 H9A 0.9300 .
C10 N1 1.340(3) .
C10 H10A 0.9300 .
C11 N1 1.341(3) .
C11 C12 1.377(4) .
C11 H11A 0.9300 .
C12 H12A 0.9300 .
C13 O4 1.246(3) .
C13 O5 1.256(3) .
C13 C14 1.509(3) .
C14 C15 1.378(3) .
C14 C19 1.384(4) .
C15 C16 1.383(3) .
C15 H15A 0.9300 .
C16 C17 1.388(4) .
C16 H16A 0.9300 .
C17 C18 1.392(4) .
C17 C20 1.481(3) .
C18 C19 1.379(4) .
C18 H18A 0.9300 .
C19 H19A 0.9300 .
C20 C21 1.387(4) .
C20 C24 1.386(4) .
C21 C22 1.373(4) .
C21 H21A 0.9300 .
C22 N2 1.342(3) .
C22 H22A 0.9300 .
C23 N2 1.329(3) .
C23 C24 1.372(3) .
C23 H23A 0.9300 .
C24 H24A 0.9300 .
O3 N1 1.336(2) .
O3 Co3 2.1280(19) 2_646
O6 N2 1.350(2) .
O6 Co2 2.1153(18) 2_656
O7 H7B 0.8488 .
O7 H7C 0.9177 .
O8 H8B 0.8471 .
O8 H8C 0.8563 .
N3 N4 1.200(3) .
N4 N5 1.153(3) .
N6 N7 1.205(3) .
N7 N8 1.152(3) .
